data_7012354
loop_
_publ_author_name
'J\'er\^ome Elha\"ik'
'Victoria A. Money'
'Simon A. Barrett'
'Colin A. Kilner'
'Ivana Radosavljevic Evans'
'Malcolm A. Halcrow'

_publ_section_title
;
 The spin-states and spin-crossover behaviour of iron(II) complexes of
 2,6-dipyrazol-1-ylpyrazine derivatives
;
_journal_issue 10
_journal_name_full 'Dalton Trans.'
_journal_page_first 2053
_journal_page_last 2060
_journal_paper_doi 10.1039/b210368k
_journal_year 2003
_chemical_formula_moiety 'C20 H16 Fe N12, 2[B F4], 3[C H3 N O2]'
_chemical_formula_sum 'C23 H25 B2 F8 Fe N15 O6'
_chemical_formula_weight 837.05
_chemical_name_systematic
; 
Bis[2,6-bis(pyrazol-1-yl)pyrazine]iron(II) ditetrafluoroborate
tris-nitromethane solvate
;
_space_group_IT_number 14
_symmetry_cell_setting monoclinic
_symmetry_space_group_name_Hall '-P 2yn'
_symmetry_space_group_name_H-M 'P 1 21/n 1'
_atom_sites_solution_hydrogens geom
_atom_sites_solution_primary direct
_atom_sites_solution_secondary difmap
_audit_creation_method SHELXL-97
_cell_angle_alpha 90.00
_cell_angle_beta 108.2104(6)
_cell_angle_gamma 90.00
_cell_formula_units_Z 4
_cell_length_a 16.5404(2)
_cell_length_b 8.2833(1)
_cell_length_c 25.8237(4)
_cell_measurement_reflns_used 23212
_cell_measurement_temperature 150(2)
_cell_measurement_theta_max 27.50
_cell_measurement_theta_min 2.59
_cell_volume 3360.88(8)
_computing_cell_refinement 'DENZO-SMN (Otwinowski & Minor, 1996)'
_computing_data_collection 'COLLECT (Nonius, 1999)'
_computing_data_reduction 'DENZO-SMN (Otwinowski & Minor, 1996)'
_computing_molecular_graphics 'ORTEX (McArdle, 1995)'
_computing_publication_material 'local program'
_computing_structure_refinement 'SHELXL-97 (Sheldrick, 1997)'
_computing_structure_solution 'SHELXS-97 (Sheldrick, 1990)'
_diffrn_ambient_temperature 150(2)
_diffrn_detector_area_resol_mean 9.091
_diffrn_measured_fraction_theta_full 0.992
_diffrn_measured_fraction_theta_max 0.992
_diffrn_measurement_device_type 'Nonius KappaCCD diffractometer'
_diffrn_measurement_method 'Area detector scans'
_diffrn_radiation_monochromator graphite
_diffrn_radiation_source 'fine-focus sealed tube'
_diffrn_radiation_type MoK\a
_diffrn_radiation_wavelength 0.71073
_diffrn_reflns_av_R_equivalents 0.0469
_diffrn_reflns_av_sigmaI/netI 0.0439
_diffrn_reflns_limit_h_max 19
_diffrn_reflns_limit_h_min -21
_diffrn_reflns_limit_k_max 10
_diffrn_reflns_limit_k_min -9
_diffrn_reflns_limit_l_max 33
_diffrn_reflns_limit_l_min -33
_diffrn_reflns_number 23212
_diffrn_reflns_theta_full 27.50
_diffrn_reflns_theta_max 27.50
_diffrn_reflns_theta_min 2.59
_exptl_absorpt_coefficient_mu 0.558
_exptl_absorpt_correction_T_max 0.8732
_exptl_absorpt_correction_T_min 0.7875
_exptl_absorpt_correction_type multi-scan
_exptl_absorpt_process_details
;
Using multiple and symmetry-related data measurements via the 
program SORTAV
See R.H. Blessing, Acta Cryst (1995), A51, 33-38 
;
_exptl_crystal_colour Brown
_exptl_crystal_density_diffrn 1.654
_exptl_crystal_density_method 'not measured'
_exptl_crystal_description 'Rectangular prism'
_exptl_crystal_F_000 1696
_exptl_crystal_size_max 0.45
_exptl_crystal_size_mid 0.36
_exptl_crystal_size_min 0.25
_refine_diff_density_max 0.955
_refine_diff_density_min -0.840
_refine_diff_density_rms 0.131
_refine_ls_extinction_coef 0.0115(18)
_refine_ls_extinction_expression Fc^*^=kFc[1+0.001xFc^2^\l^3^/sin(2\q)]^-1/4^
_refine_ls_extinction_method SHELXL
_refine_ls_goodness_of_fit_ref 1.049
_refine_ls_hydrogen_treatment constr
_refine_ls_matrix_type full
_refine_ls_number_parameters 542
_refine_ls_number_reflns 7664
_refine_ls_number_restraints 94
_refine_ls_restrained_S_all 1.076
_refine_ls_R_factor_all 0.0805
_refine_ls_R_factor_gt 0.0639
_refine_ls_shift/su_max 0.003
_refine_ls_shift/su_mean 0.000
_refine_ls_structure_factor_coef Fsqd
_refine_ls_weighting_details 'calc w=1/[\s^2^(Fo^2^)+(0.1119P)^2^+4.2499P] where P=(Fo^2^+2Fc^2^)/3'
_refine_ls_weighting_scheme calc
_refine_ls_wR_factor_gt 0.1789
_refine_ls_wR_factor_ref 0.1958
_reflns_number_gt 6066
_reflns_number_total 7664
_reflns_threshold_expression >2sigma(I)
_cod_data_source_file b210368k.txt
_cod_data_source_block je10lt
_cod_depositor_comments
;
The following automatic conversions were performed:
'_symmetry_cell_setting' value 'Monoclinic' changed to 'monoclinic'
according to '/home/saulius/struct/CIF-dictionaries/cif_core.dic'
dictionary named 'cif_core.dic' version 2.4.1 from 2010-06-29.

Automatic conversion script
Id: cif_fix_enum 1527 2010-12-29 10:47:43Z saulius 
;
_cod_original_cell_volume 3360.89(8)
_cod_original_sg_symbol_H-M 'P 21/n'
_cod_database_code 7012354

loop_
_symmetry_equiv_pos_as_xyz
'x, y, z'
'-x+1/2, y+1/2, -z+1/2'
'-x, -y, -z'
'x-1/2, -y-1/2, z-1/2'

loop_
_atom_site_label
_atom_site_type_symbol
_atom_site_fract_x
_atom_site_fract_y
_atom_site_fract_z
_atom_site_U_iso_or_equiv
_atom_site_adp_type
_atom_site_occupancy
_atom_site_symmetry_multiplicity
_atom_site_calc_flag
_atom_site_refinement_flags
_atom_site_disorder_assembly
_atom_site_disorder_group
Fe1 Fe 0.57152(3) 0.00789(5) 0.347666(16) 0.02537(17) Uani 1 1 d . . .
N2 N 0.46101(16) 0.0184(3) 0.29627(10) 0.0251(5) Uani 1 1 d . . .
C3 C 0.40863(18) -0.1079(3) 0.28891(12) 0.0269(6) Uani 1 1 d . . .
C4 C 0.3292(2) -0.1043(4) 0.24988(13) 0.0314(6) Uani 1 1 d . . .
H4 H 0.2931 -0.1960 0.2445 0.038 Uiso 1 1 calc R . .
N5 N 0.30331(17) 0.0285(3) 0.21979(11) 0.0332(6) Uani 1 1 d . . .
C6 C 0.3556(2) 0.1560(4) 0.22692(13) 0.0319(6) Uani 1 1 d . . .
H6 H 0.3378 0.2507 0.2057 0.038 Uiso 1 1 calc R . .
C7 C 0.43570(18) 0.1494(3) 0.26543(12) 0.0269(6) Uani 1 1 d . . .
N8 N 0.44549(16) -0.2335(3) 0.32453(10) 0.0284(5) Uani 1 1 d . . .
N9 N 0.52791(16) -0.2087(3) 0.35798(10) 0.0282(5) Uani 1 1 d . . .
C10 C 0.5464(2) -0.3365(4) 0.39009(13) 0.0326(7) Uani 1 1 d . . .
H10 H 0.5996 -0.3543 0.4172 0.039 Uiso 1 1 calc R . .
C11 C 0.4770(2) -0.4425(4) 0.37886(14) 0.0378(7) Uani 1 1 d . . .
H11 H 0.4745 -0.5417 0.3967 0.045 Uiso 1 1 calc R . .
C12 C 0.4137(2) -0.3746(4) 0.33706(14) 0.0350(7) Uani 1 1 d . . .
H12 H 0.3584 -0.4174 0.3201 0.042 Uiso 1 1 calc R . .
N13 N 0.49930(16) 0.2667(3) 0.27787(10) 0.0280(5) Uani 1 1 d . . .
N14 N 0.57333(16) 0.2288(3) 0.31867(10) 0.0283(5) Uani 1 1 d . . .
C15 C 0.6247(2) 0.3527(4) 0.32068(13) 0.0346(7) Uani 1 1 d . . .
H15 H 0.6808 0.3612 0.3453 0.042 Uiso 1 1 calc R . .
C16 C 0.5854(2) 0.4698(4) 0.28175(14) 0.0383(7) Uani 1 1 d . . .
H16 H 0.6092 0.5693 0.2754 0.046 Uiso 1 1 calc R . .
C17 C 0.5064(2) 0.4121(4) 0.25494(14) 0.0344(7) Uani 1 1 d . . .
H17 H 0.4643 0.4632 0.2258 0.041 Uiso 1 1 calc R . .
N18 N 0.68264(17) -0.0112(3) 0.39737(11) 0.0304(6) Uani 1 1 d . . .
C19 C 0.6994(2) 0.0283(4) 0.44996(13) 0.0331(7) Uani 1 1 d . . .
C20 C 0.7807(2) 0.0113(5) 0.48622(16) 0.0451(9) Uani 1 1 d . . .
H20 H 0.7919 0.0420 0.5232 0.054 Uiso 1 1 calc R . .
N21 N 0.8434(2) -0.0479(5) 0.46948(14) 0.0497(8) Uani 1 1 d . . .
C22 C 0.8270(2) -0.0893(5) 0.41738(16) 0.0466(9) Uani 1 1 d . . .
H22 H 0.8710 -0.1325 0.4051 0.056 Uiso 1 1 calc R . .
C23 C 0.7460(2) -0.0695(4) 0.38091(14) 0.0361(7) Uani 1 1 d . . .
N24 N 0.62622(17) 0.0847(3) 0.46002(10) 0.0329(6) Uani 1 1 d . . .
N25 N 0.55244(16) 0.0887(3) 0.41583(10) 0.0296(5) Uani 1 1 d . . .
C26 C 0.4941(2) 0.1520(4) 0.43483(13) 0.0330(7) Uani 1 1 d . . .
H26 H 0.4364 0.1690 0.4139 0.040 Uiso 1 1 calc R . .
C27 C 0.5293(2) 0.1907(4) 0.49047(14) 0.0411(8) Uani 1 1 d . . .
H27 H 0.5006 0.2385 0.5132 0.049 Uiso 1 1 calc R . .
C28 C 0.6124(2) 0.1462(4) 0.50508(14) 0.0401(8) Uani 1 1 d . . .
H28 H 0.6532 0.1562 0.5402 0.048 Uiso 1 1 calc R . .
N29 N 0.71803(17) -0.1024(4) 0.32523(12) 0.0371(6) Uani 1 1 d . . .
N30 N 0.63329(16) -0.0709(3) 0.29828(11) 0.0309(5) Uani 1 1 d . . .
C31 C 0.6242(2) -0.0962(4) 0.24615(14) 0.0368(7) Uani 1 1 d . . .
H31 H 0.5722 -0.0841 0.2174 0.044 Uiso 1 1 calc R . .
C32 C 0.7011(2) -0.1428(5) 0.23900(16) 0.0491(9) Uani 1 1 d . . .
H32 H 0.7106 -0.1673 0.2054 0.059 Uiso 1 1 calc R . .
C33 C 0.7596(2) -0.1463(5) 0.28943(17) 0.0479(9) Uani 1 1 d . . .
H33 H 0.8181 -0.1739 0.2980 0.057 Uiso 1 1 calc R . .
B34A B 0.2434(11) 0.543(2) 0.1462(7) 0.04(2) Uiso 0.33 1 d PD A 1
F35A F 0.2458(5) 0.5986(11) 0.0956(3) 0.0343(18) Uiso 0.33 1 d PD A 1
F36A F 0.3234(5) 0.5522(12) 0.1847(3) 0.039(2) Uiso 0.33 1 d PD A 1
F37A F 0.1819(6) 0.6398(13) 0.1578(6) 0.041(4) Uiso 0.33 1 d PD A 1
F38A F 0.2119(8) 0.3836(10) 0.1414(4) 0.033(2) Uiso 0.33 1 d PD A 1
B34B B 0.2480(10) 0.557(2) 0.1493(6) 0.039(9) Uiso 0.33 1 d PD B 2
F35B F 0.2760(7) 0.6185(12) 0.1079(4) 0.050(2) Uiso 0.33 1 d PD B 2
F36B F 0.3152(7) 0.5458(15) 0.1982(4) 0.037(3) Uiso 0.33 1 d PD B 2
F37B F 0.1888(8) 0.6603(18) 0.1620(5) 0.030(3) Uiso 0.33 1 d PD B 2
F38B F 0.2139(10) 0.4025(14) 0.1340(5) 0.053(4) Uiso 0.33 1 d PD B 2
B34C B 0.2410(11) 0.543(2) 0.1468(7) 0.03(2) Uiso 0.33 1 d PD C 3
F35C F 0.2674(7) 0.5733(11) 0.1013(4) 0.040(2) Uiso 0.33 1 d PD C 3
F36C F 0.3117(6) 0.5208(12) 0.1926(5) 0.036(3) Uiso 0.33 1 d PD C 3
F37C F 0.1935(7) 0.6743(13) 0.1548(5) 0.044(4) Uiso 0.33 1 d PD C 3
F38C F 0.1916(6) 0.4024(11) 0.1371(4) 0.040(2) Uiso 0.33 1 d PD C 3
B39A B 0.4833(9) 0.1672(17) 0.1260(6) 0.057(8) Uiso 0.50 1 d PD D 1
F40A F 0.4170(4) 0.2537(8) 0.1339(3) 0.0639(19) Uiso 0.50 1 d PD D 1
F41A F 0.4641(6) 0.0076(9) 0.1302(4) 0.106(3) Uiso 0.50 1 d PD D 1
F42A F 0.4990(7) 0.2022(13) 0.0788(4) 0.121(4) Uiso 0.50 1 d PD D 1
F43A F 0.5602(5) 0.2022(10) 0.1651(3) 0.070(2) Uiso 0.50 1 d PD D 1
B39B B 0.4808(7) 0.1729(13) 0.1203(5) 0.039(5) Uiso 0.50 1 d PD . .
F40B F 0.4152(13) 0.236(3) 0.0818(9) 0.076(8) Uiso 0.10 1 d PD E 2
F41B F 0.5113(16) 0.027(2) 0.1011(9) 0.059(6) Uiso 0.10 1 d PD E 2
F42B F 0.5474(10) 0.271(2) 0.1467(7) 0.036(4) Uiso 0.10 1 d PD E 2
F43B F 0.4522(14) 0.102(3) 0.1631(8) 0.065(7) Uiso 0.10 1 d PD E 2
F40C F 0.4015(5) 0.2431(10) 0.1164(4) 0.066(2) Uiso 0.40 1 d PD E 3
F41C F 0.4736(5) 0.0111(7) 0.1074(3) 0.0495(14) Uiso 0.40 1 d PD E 3
F42C F 0.4948(4) 0.2527(8) 0.0747(2) 0.0414(14) Uiso 0.40 1 d PD E 3
F43C F 0.5401(6) 0.2115(12) 0.1706(3) 0.071(3) Uiso 0.40 1 d PD E 3
C44A C 0.4490(7) 0.6395(13) 0.0921(4) 0.048(2) Uiso 0.40 1 d PD F 1
H44A H 0.4517 0.7342 0.0699 0.072 Uiso 0.40 1 calc PR F 1
H44B H 0.3906 0.6252 0.0928 0.072 Uiso 0.40 1 calc PR F 1
H44C H 0.4666 0.5433 0.0763 0.072 Uiso 0.40 1 calc PR F 1
N45A N 0.5022(7) 0.6617(14) 0.1440(5) 0.074(3) Uiso 0.40 1 d PD F 1
O46A O 0.5732(6) 0.6008(10) 0.1631(3) 0.0382(16) Uiso 0.40 1 d PD F 1
O47A O 0.4628(6) 0.7123(13) 0.1719(4) 0.085(3) Uiso 0.40 1 d PD F 1
C44B C 0.4750(6) 0.6396(12) 0.0793(4) 0.070(2) Uiso 0.60 1 d PD G .
H44D H 0.4852 0.6333 0.0439 0.105 Uiso 0.60 1 calc PR . .
H44E H 0.4373 0.7309 0.0792 0.105 Uiso 0.60 1 calc PR . .
H44F H 0.4482 0.5393 0.0858 0.105 Uiso 0.60 1 calc PR . .
N45B N 0.5559(4) 0.6622(8) 0.1224(3) 0.0531(14) Uiso 0.60 1 d PD . .
O46B O 0.583(2) 0.731(5) 0.0900(12) 0.165(15) Uiso 0.20 1 d PD G 2
O47B O 0.6003(16) 0.594(3) 0.1600(8) 0.087(9) Uiso 0.20 1 d PD G 2
O46C O 0.6164(5) 0.7237(10) 0.1139(4) 0.060(2) Uiso 0.40 1 d PD G 3
O47C O 0.5515(12) 0.637(2) 0.1677(6) 0.132(7) Uiso 0.40 1 d PD G 3
C48A C 0.2648(10) 0.987(2) 0.0835(5) 0.045(3) Uiso 0.40 1 d PD H 1
H48A H 0.2794 1.1009 0.0810 0.067 Uiso 0.40 1 calc PR H 1
H48B H 0.3151 0.9200 0.0872 0.067 Uiso 0.40 1 calc PR H 1
H48C H 0.2454 0.9714 0.1153 0.067 Uiso 0.40 1 calc PR H 1
N49A N 0.1972(7) 0.9409(16) 0.0343(5) 0.059(3) Uiso 0.40 1 d PD H 1
O50A O 0.1223(6) 0.9420(13) 0.0262(5) 0.054(3) Uiso 0.40 1 d PD H 1
O51A O 0.2203(8) 0.8288(17) 0.0053(6) 0.071(5) Uiso 0.40 1 d PD H 1
N49B N 0.2032(4) 0.8944(8) 0.0381(2) 0.0377(15) Uiso 0.60 1 d PD . .
C48B C 0.2444(8) 0.9905(18) 0.0894(5) 0.044(3) Uiso 0.40 1 d PD I 2
H48D H 0.2106 1.0874 0.0896 0.067 Uiso 0.40 1 calc PR I 2
H48E H 0.3020 1.0220 0.0905 0.067 Uiso 0.40 1 calc PR I 2
H48F H 0.2474 0.9242 0.1214 0.067 Uiso 0.40 1 calc PR I 2
O50B O 0.1287(6) 0.8991(18) 0.0331(5) 0.053(3) Uiso 0.40 1 d PD I 2
O51B O 0.2385(7) 0.8279(13) 0.0085(4) 0.047(3) Uiso 0.40 1 d PD I 2
C48C C 0.2656(13) 0.944(2) 0.0914(7) 0.027(4) Uiso 0.20 1 d PD I 3
H48G H 0.2642 1.0614 0.0953 0.041 Uiso 0.20 1 calc PR I 3
H48H H 0.3229 0.9101 0.0927 0.041 Uiso 0.20 1 calc PR I 3
H48I H 0.2504 0.8924 0.1213 0.041 Uiso 0.20 1 calc PR I 3
O50C O 0.2163(18) 1.009(3) 0.0026(11) 0.126(10) Uiso 0.20 1 d PD I 3
O51C O 0.1317(12) 0.853(3) 0.0221(11) 0.094(9) Uiso 0.20 1 d PD I 3
C52A C 0.6141(8) 1.0175(17) 0.0250(5) 0.046(3) Uiso 0.40 1 d PD J 1
H52A H 0.5569 1.0040 0.0281 0.069 Uiso 0.40 1 calc PR J 1
H52B H 0.6179 0.9594 -0.0072 0.069 Uiso 0.40 1 calc PR J 1
H52C H 0.6252 1.1325 0.0214 0.069 Uiso 0.40 1 calc PR J 1
N53A N 0.6775(7) 0.9524(12) 0.0741(4) 0.059(2) Uiso 0.40 1 d PD J 1
O54A O 0.6783(9) 0.8126(15) 0.0941(6) 0.123(4) Uiso 0.40 1 d PD J 1
O55A O 0.7080(6) 1.0467(11) 0.1084(4) 0.051(3) Uiso 0.40 1 d PD J 1
C52B C 0.6112(6) 0.9743(13) 0.0252(4) 0.058(3) Uiso 0.60 1 d PD J .
H52D H 0.5816 1.0653 0.0355 0.087 Uiso 0.60 1 calc PR . .
H52E H 0.5844 0.8729 0.0307 0.087 Uiso 0.60 1 calc PR . .
H52F H 0.6077 0.9843 -0.0132 0.087 Uiso 0.60 1 calc PR . .
N53B N 0.7047(4) 0.9745(6) 0.0606(2) 0.0432(12) Uiso 0.60 1 d PD . .
O54B O 0.7547(5) 0.8827(9) 0.0477(3) 0.036(2) Uiso 0.35 1 d PD J 2
O55B O 0.7279(11) 1.0605(17) 0.1005(6) 0.040(4) Uiso 0.35 1 d PD J 2
O54C O 0.7375(7) 0.8555(12) 0.0536(4) 0.034(3) Uiso 0.25 1 d PD J 3
O55C O 0.7391(14) 1.074(2) 0.0975(8) 0.058(8) Uiso 0.25 1 d PD J 3

loop_
_atom_site_aniso_label
_atom_site_aniso_U_11
_atom_site_aniso_U_22
_atom_site_aniso_U_33
_atom_site_aniso_U_23
_atom_site_aniso_U_13
_atom_site_aniso_U_12
Fe1 0.0242(3) 0.0270(2) 0.0232(2) 0.00081(15) 0.00499(17) 0.00050(15)
N2 0.0246(12) 0.0258(11) 0.0246(12) 0.0014(9) 0.0073(10) 0.0016(9)
C3 0.0263(14) 0.0267(13) 0.0278(14) -0.0009(11) 0.0086(11) -0.0009(11)
C4 0.0295(15) 0.0320(15) 0.0322(15) -0.0013(12) 0.0089(13) -0.0039(12)
N5 0.0267(13) 0.0376(14) 0.0314(14) 0.0003(11) 0.0032(11) -0.0003(11)
C6 0.0305(15) 0.0332(15) 0.0295(15) 0.0056(12) 0.0058(12) 0.0039(12)
C7 0.0288(15) 0.0270(13) 0.0252(13) -0.0001(11) 0.0089(12) -0.0004(11)
N8 0.0299(13) 0.0245(11) 0.0301(13) 0.0025(10) 0.0084(10) -0.0007(10)
N9 0.0286(12) 0.0293(12) 0.0254(12) 0.0000(10) 0.0065(10) 0.0024(10)
C10 0.0373(17) 0.0316(15) 0.0295(15) 0.0048(12) 0.0115(13) 0.0077(12)
C11 0.048(2) 0.0278(15) 0.0412(18) 0.0060(13) 0.0188(16) 0.0026(14)
C12 0.0381(17) 0.0280(14) 0.0425(18) 0.0018(13) 0.0175(14) -0.0038(13)
N13 0.0284(12) 0.0281(12) 0.0261(12) 0.0031(10) 0.0066(10) -0.0010(10)
N14 0.0290(12) 0.0301(12) 0.0245(12) 0.0003(10) 0.0065(10) -0.0023(10)
C15 0.0361(17) 0.0368(16) 0.0320(16) -0.0036(13) 0.0123(13) -0.0096(13)
C16 0.0448(19) 0.0340(16) 0.0389(18) -0.0004(13) 0.0170(15) -0.0086(14)
C17 0.0406(17) 0.0296(15) 0.0340(16) 0.0025(12) 0.0131(14) -0.0022(13)
N18 0.0274(13) 0.0319(13) 0.0293(13) 0.0027(10) 0.0049(11) 0.0012(10)
C19 0.0346(16) 0.0333(15) 0.0276(15) 0.0029(12) 0.0043(13) 0.0002(12)
C20 0.0404(19) 0.053(2) 0.0331(18) 0.0042(15) -0.0007(15) 0.0001(16)
N21 0.0315(15) 0.065(2) 0.0432(18) 0.0053(16) -0.0016(13) 0.0065(15)
C22 0.0275(16) 0.061(2) 0.047(2) 0.0054(18) 0.0040(15) 0.0066(16)
C23 0.0292(16) 0.0413(17) 0.0361(17) 0.0048(14) 0.0077(13) 0.0024(13)
N24 0.0367(14) 0.0353(13) 0.0231(12) -0.0013(10) 0.0042(11) 0.0003(11)
N25 0.0329(13) 0.0276(12) 0.0264(12) 0.0023(10) 0.0063(10) -0.0003(10)
C26 0.0392(17) 0.0281(14) 0.0331(16) 0.0016(12) 0.0135(13) 0.0019(12)
C27 0.056(2) 0.0381(17) 0.0330(17) -0.0039(14) 0.0193(16) 0.0027(15)
C28 0.052(2) 0.0393(17) 0.0265(15) -0.0018(13) 0.0089(15) -0.0030(15)
N29 0.0262(13) 0.0490(16) 0.0357(14) -0.0010(12) 0.0088(11) 0.0045(12)
N30 0.0259(12) 0.0343(13) 0.0315(13) -0.0005(11) 0.0073(10) 0.0007(10)
C31 0.0365(17) 0.0422(18) 0.0324(16) -0.0054(14) 0.0119(14) -0.0038(14)
C32 0.040(2) 0.068(3) 0.045(2) -0.0092(19) 0.0216(17) -0.0027(18)
C33 0.0347(18) 0.060(2) 0.054(2) -0.0043(18) 0.0209(17) 0.0036(16)

loop_
_atom_type_symbol
_atom_type_description
_atom_type_scat_dispersion_real
_atom_type_scat_dispersion_imag
_atom_type_scat_source
C C 0.0033 0.0016 'International Tables Vol C Tables 4.2.6.8 and 6.1.1.4'
H H 0.0000 0.0000 'International Tables Vol C Tables 4.2.6.8 and 6.1.1.4'
N N 0.0061 0.0033 'International Tables Vol C Tables 4.2.6.8 and 6.1.1.4'
Fe Fe 0.3463 0.8444 'International Tables Vol C Tables 4.2.6.8 and 6.1.1.4'
B B 0.0013 0.0007 'International Tables Vol C Tables 4.2.6.8 and 6.1.1.4'
F F 0.0171 0.0103 'International Tables Vol C Tables 4.2.6.8 and 6.1.1.4'
O O 0.0106 0.0060 'International Tables Vol C Tables 4.2.6.8 and 6.1.1.4'

loop_
_geom_angle_atom_site_label_1
_geom_angle_atom_site_label_2
_geom_angle_atom_site_label_3
_geom_angle
_geom_angle_site_symmetry_1
_geom_angle_site_symmetry_3
_geom_angle_publ_flag
N18 Fe1 N2 177.40(11) . . ?
N18 Fe1 N30 79.73(11) . . ?
N2 Fe1 N30 98.23(11) . . ?
N18 Fe1 N14 101.98(11) . . ?
N2 Fe1 N14 79.53(10) . . ?
N30 Fe1 N14 89.38(11) . . ?
N18 Fe1 N9 98.65(11) . . ?
N2 Fe1 N9 79.85(10) . . ?
N30 Fe1 N9 94.07(11) . . ?
N14 Fe1 N9 159.37(11) . . ?
N18 Fe1 N25 79.50(11) . . ?
N2 Fe1 N25 102.60(10) . . ?
N30 Fe1 N25 159.11(11) . . ?
N14 Fe1 N25 92.79(10) . . ?
N9 Fe1 N25 91.18(10) . . ?
C3 N2 C7 119.0(3) . . ?
C3 N2 Fe1 120.3(2) . . ?
C7 N2 Fe1 120.6(2) . . ?
N2 C3 C4 120.9(3) . . ?
N2 C3 N8 111.1(3) . . ?
C4 C3 N8 128.0(3) . . ?
N5 C4 C3 120.0(3) . . ?
C4 N5 C6 119.5(3) . . ?
N5 C6 C7 119.9(3) . . ?
N2 C7 C6 120.8(3) . . ?
N2 C7 N13 110.9(2) . . ?
C6 C7 N13 128.4(3) . . ?
C12 N8 N9 111.0(3) . . ?
C12 N8 C3 132.4(3) . . ?
N9 N8 C3 116.3(2) . . ?
C10 N9 N8 105.2(2) . . ?
C10 N9 Fe1 142.0(2) . . ?
N8 N9 Fe1 112.31(18) . . ?
N9 C10 C11 111.0(3) . . ?
C12 C11 C10 106.3(3) . . ?
N8 C12 C11 106.4(3) . . ?
C17 N13 N14 110.9(2) . . ?
C17 N13 C7 132.6(3) . . ?
N14 N13 C7 116.3(2) . . ?
C15 N14 N13 105.1(2) . . ?
C15 N14 Fe1 141.9(2) . . ?
N13 N14 Fe1 112.58(18) . . ?
N14 C15 C16 111.2(3) . . ?
C17 C16 C15 106.1(3) . . ?
C16 C17 N13 106.8(3) . . ?
C23 N18 C19 118.4(3) . . ?
C23 N18 Fe1 120.4(2) . . ?
C19 N18 Fe1 121.2(2) . . ?
N18 C19 C20 120.8(3) . . ?
N18 C19 N24 110.7(3) . . ?
C20 C19 N24 128.6(3) . . ?
N21 C20 C19 120.4(4) . . ?
C22 N21 C20 119.2(3) . . ?
N21 C22 C23 120.3(3) . . ?
N18 C23 C22 120.9(3) . . ?
N18 C23 N29 111.0(3) . . ?
C22 C23 N29 128.1(3) . . ?
C28 N24 N25 110.9(3) . . ?
C28 N24 C19 132.4(3) . . ?
N25 N24 C19 116.5(2) . . ?
C26 N25 N24 105.1(3) . . ?
C26 N25 Fe1 142.7(2) . . ?
N24 N25 Fe1 112.10(19) . . ?
N25 C26 C27 110.7(3) . . ?
C28 C27 C26 106.3(3) . . ?
N24 C28 C27 106.9(3) . . ?
C33 N29 N30 110.9(3) . . ?
C33 N29 C23 132.7(3) . . ?
N30 N29 C23 116.1(3) . . ?
C31 N30 N29 104.9(3) . . ?
C31 N30 Fe1 142.3(2) . . ?
N29 N30 Fe1 112.6(2) . . ?
N30 C31 C32 111.1(3) . . ?
C33 C32 C31 106.6(3) . . ?
C32 C33 N29 106.6(3) . . ?
F36A B34A F35A 110.6(13) . . ?
F36A B34A F37A 114.0(13) . . ?
F35A B34A F37A 104.1(12) . . ?
F36A B34A F38A 111.1(12) . . ?
F35A B34A F38A 110.3(13) . . ?
F37A B34A F38A 106.4(13) . . ?
F35B B34B F36B 110.9(12) . . ?
F35B B34B F38B 108.6(12) . . ?
F36B B34B F38B 109.3(12) . . ?
F35B B34B F37B 112.2(13) . . ?
F36B B34B F37B 104.1(11) . . ?
F38B B34B F37B 111.7(13) . . ?
F37C B34C F36C 110.0(13) . . ?
F37C B34C F35C 109.0(12) . . ?
F36C B34C F35C 109.7(13) . . ?
F37C B34C F38C 110.6(13) . . ?
F36C B34C F38C 109.2(12) . . ?
F35C B34C F38C 108.3(13) . . ?
F42A B39A F41A 113.0(12) . . ?
F42A B39A F40A 113.9(12) . . ?
F41A B39A F40A 105.9(10) . . ?
F42A B39A F43A 102.7(10) . . ?
F41A B39A F43A 109.1(11) . . ?
F40A B39A F43A 112.2(11) . . ?
F40B B39B F42B 119.0(14) . . ?
F41C B39B F43C 115.4(9) . . ?
F41C B39B F40C 112.2(8) . . ?
F43C B39B F40C 109.9(9) . . ?
F41C B39B F42C 105.8(8) . . ?
F43C B39B F42C 114.3(8) . . ?
F40C B39B F42C 97.9(8) . . ?
F40B B39B F43B 110.2(13) . . ?
F42B B39B F43B 105.3(12) . . ?
F40B B39B F41B 111.1(13) . . ?
F42B B39B F41B 110.5(12) . . ?
F43B B39B F41B 98.8(12) . . ?
O47A N45A O46A 122.5(11) . . ?
O47A N45A C44A 109.5(11) . . ?
O46A N45A C44A 125.4(11) . . ?
O47B N45B O46B 122.0(19) . . ?
O46C N45B O47C 123.6(11) . . ?
O47B N45B C44B 139.7(15) . . ?
O46B N45B C44B 89.1(18) . . ?
O46C N45B C44B 122.1(11) . . ?
O47C N45B C44B 113.3(11) . . ?
O50A N49A O51A 112.2(11) . . ?
O50A N49A C48A 128.5(12) . . ?
O51A N49A C48A 113.5(12) . . ?
O50B N49B O51B 128.2(10) . . ?
O51C N49B O50C 108.3(15) . . ?
O51C N49B C48C 137.1(17) . . ?
O50C N49B C48C 102.6(15) . . ?
O50B N49B C48B 104.2(9) . . ?
O51B N49B C48B 127.6(9) . . ?
O55A N53A O54A 110.8(11) . . ?
O55A N53A C52A 115.5(10) . . ?
O54A N53A C52A 126.9(12) . . ?
O55B N53B O54B 121.8(10) . . ?
O54C N53B O55C 123.5(12) . . ?
O55B N53B C52B 120.1(10) . . ?
O54B N53B C52B 118.1(7) . . ?
O54C N53B C52B 109.7(11) . . ?
O55C N53B C52B 126.0(12) . . ?

loop_
_geom_bond_atom_site_label_1
_geom_bond_atom_site_label_2
_geom_bond_distance
_geom_bond_site_symmetry_2
_geom_bond_publ_flag
Fe1 N18 1.891(3) . ?
Fe1 N2 1.896(3) . ?
Fe1 N30 1.978(3) . ?
Fe1 N14 1.981(3) . ?
Fe1 N9 1.982(3) . ?
Fe1 N25 1.998(3) . ?
N2 C3 1.333(4) . ?
N2 C7 1.333(4) . ?
C3 C4 1.384(4) . ?
C3 N8 1.396(4) . ?
C4 N5 1.337(4) . ?
N5 C6 1.341(4) . ?
C6 C7 1.387(4) . ?
C7 N13 1.394(4) . ?
N8 C12 1.362(4) . ?
N8 N9 1.382(3) . ?
N9 C10 1.320(4) . ?
C10 C11 1.401(5) . ?
C11 C12 1.368(5) . ?
N13 C17 1.363(4) . ?
N13 N14 1.379(3) . ?
N14 C15 1.322(4) . ?
C15 C16 1.402(5) . ?
C16 C17 1.361(5) . ?
N18 C23 1.337(4) . ?
N18 C19 1.339(4) . ?
C19 C20 1.384(5) . ?
C19 N24 1.396(4) . ?
C20 N21 1.336(5) . ?
N21 C22 1.331(5) . ?
C22 C23 1.386(5) . ?
C23 N29 1.393(4) . ?
N24 C28 1.353(4) . ?
N24 N25 1.386(4) . ?
N25 C26 1.319(4) . ?
C26 C27 1.408(5) . ?
C27 C28 1.359(5) . ?
N29 C33 1.363(5) . ?
N29 N30 1.381(4) . ?
N30 C31 1.324(4) . ?
C31 C32 1.395(5) . ?
C32 C33 1.359(6) . ?
B34A F36A 1.388(16) . ?
B34A F35A 1.399(16) . ?
B34A F37A 1.401(17) . ?
B34A F38A 1.408(16) . ?
B34B F35B 1.388(15) . ?
B34B F36B 1.400(15) . ?
B34B F38B 1.405(16) . ?
B34B F37B 1.415(15) . ?
B34C F37C 1.391(16) . ?
B34C F36C 1.392(15) . ?
B34C F35C 1.399(16) . ?
B34C F38C 1.401(16) . ?
B39A F42A 1.356(14) . ?
B39A F41A 1.372(14) . ?
B39A F40A 1.377(13) . ?
B39A F43A 1.384(14) . ?
B39B F40B 1.328(15) . ?
B39B F42B 1.365(14) . ?
B39B F41C 1.378(11) . ?
B39B F43C 1.399(12) . ?
B39B F40C 1.409(11) . ?
B39B F42C 1.433(12) . ?
B39B F43B 1.454(15) . ?
B39B F41B 1.454(15) . ?
C44A N45A 1.368(13) . ?
N45A O47A 1.190(12) . ?
N45A O46A 1.230(13) . ?
C44B N45B 1.461(10) . ?
N45B O47B 1.163(16) . ?
N45B O46C 1.203(9) . ?
N45B O46B 1.207(18) . ?
N45B O47C 1.215(13) . ?
C48A N49A 1.458(13) . ?
N49A O50A 1.190(12) . ?
N49A O51A 1.321(13) . ?
N49B O51C 1.176(16) . ?
N49B O50B 1.199(10) . ?
N49B O51B 1.229(10) . ?
N49B O50C 1.382(17) . ?
N49B C48C 1.496(14) . ?
N49B C48B 1.512(11) . ?
C52A N53A 1.472(13) . ?
N53A O55A 1.171(11) . ?
N53A O54A 1.266(13) . ?
C52B N53B 1.532(10) . ?
N53B O54C 1.166(10) . ?
N53B O55B 1.213(11) . ?
N53B O54B 1.243(9) . ?
N53B O55C 1.254(14) . ?
